data_4104344
loop_
_publ_author_name
'Manolis J. Manos'
'Mercouri G. Kanatzidis'

_publ_section_title
;
 Highly Efficient and Rapid Cs+ Uptake by the Layered Metal Sulfide
 K2xMnxSn3-xS6 (KMS-1)
;
_journal_name_full 'Journal of the American Chemical Society'
_journal_page_first 6599
_journal_page_last 6607
_journal_paper_doi 10.1021/ja900977p
_journal_volume 131
_journal_year 2009
_chemical_formula_sum 'K1.9 Mn0.95 S6 Sn2.05'
_chemical_formula_weight 562.16
_chemical_name_systematic
; 
 ? 
;
_space_group_IT_number 166
_symmetry_cell_setting trigonal
_symmetry_space_group_name_Hall '-R 3 2"'
_symmetry_space_group_name_H-M 'R -3 m :H'
_atom_sites_solution_primary direct
_atom_sites_solution_secondary difmap
_audit_creation_method SHELXL-97
_cell_angle_alpha 90.00
_cell_angle_beta 90.00
_cell_angle_gamma 120.00
_cell_formula_units_Z 1
_cell_length_a 3.6969(5)
_cell_length_b 3.6969(5)
_cell_length_c 25.403(5)
_cell_measurement_temperature 293(2)
_cell_volume 300.67(8)
_computing_cell_refinement SAINT
_computing_data_collection SMART
_computing_data_reduction SAINT
_computing_molecular_graphics CrystalMaker
_computing_structure_refinement 'SHELXL-97 (Sheldrick, 1997)'
_computing_structure_solution 'SHELXS-97 (Sheldrick, 1990)'
_diffrn_ambient_temperature 293(2)
_diffrn_measured_fraction_theta_full 0.991
_diffrn_measured_fraction_theta_max 0.991
_diffrn_measurement_device_type 'Bruker Smart platform CCD diffractometer'
_diffrn_measurement_method '\w scan and 4\f positions'
_diffrn_radiation_monochromator graphite
_diffrn_radiation_source 'fine-focus sealed tube'
_diffrn_radiation_type MoK\a
_diffrn_radiation_wavelength 0.71073
_diffrn_reflns_av_R_equivalents 0.0482
_diffrn_reflns_av_sigmaI/netI 0.0197
_diffrn_reflns_limit_h_max 4
_diffrn_reflns_limit_h_min -4
_diffrn_reflns_limit_k_max 4
_diffrn_reflns_limit_k_min -4
_diffrn_reflns_limit_l_max 31
_diffrn_reflns_limit_l_min -31
_diffrn_reflns_number 989
_diffrn_reflns_theta_full 26.76
_diffrn_reflns_theta_max 26.76
_diffrn_reflns_theta_min 4.81
_exptl_absorpt_coefficient_mu 6.845
_exptl_absorpt_correction_T_max 0.960
_exptl_absorpt_correction_T_min 0.450
_exptl_absorpt_correction_type empirical
_exptl_absorpt_process_details SADABS
_exptl_crystal_colour 'dark brown'
_exptl_crystal_density_diffrn 3.105
_exptl_crystal_density_method 'not measured'
_exptl_crystal_description plate
_exptl_crystal_F_000 258
_exptl_crystal_size_max 0.130
_exptl_crystal_size_mid 0.122
_exptl_crystal_size_min 0.006
_refine_diff_density_max 1.519
_refine_diff_density_min -0.995
_refine_diff_density_rms 0.214
_refine_ls_extinction_method none
_refine_ls_goodness_of_fit_ref 1.192
_refine_ls_matrix_type full
_refine_ls_number_parameters 12
_refine_ls_number_reflns 110
_refine_ls_number_restraints 1
_refine_ls_restrained_S_all 1.186
_refine_ls_R_factor_all 0.0278
_refine_ls_R_factor_gt 0.0264
_refine_ls_shift/su_max 0.000
_refine_ls_shift/su_mean 0.000
_refine_ls_structure_factor_coef Fsqd
_refine_ls_weighting_details 'calc w=1/[\s^2^(Fo^2^)+(0.0299P)^2^+6.7933P] where P=(Fo^2^+2Fc^2^)/3'
_refine_ls_weighting_scheme calc
_refine_ls_wR_factor_gt 0.0658
_refine_ls_wR_factor_ref 0.0686
_reflns_number_gt 108
_reflns_number_total 110
_reflns_threshold_expression >2sigma(I)
_cod_data_source_file ja900977p_si_003.cif
_cod_data_source_block 86babsx
_cod_original_sg_symbol_H-M 'R -3 m'
_cod_original_formula_sum 'K1.90 Mn0.95 S6 Sn2.05'
_cod_database_code 4104344

loop_
_symmetry_equiv_pos_as_xyz
'x, y, z'
'-y, x-y, z'
'-x+y, -x, z'
'y, x, -z'
'x-y, -y, -z'
'-x, -x+y, -z'
'x+2/3, y+1/3, z+1/3'
'-y+2/3, x-y+1/3, z+1/3'
'-x+y+2/3, -x+1/3, z+1/3'
'y+2/3, x+1/3, -z+1/3'
'x-y+2/3, -y+1/3, -z+1/3'
'-x+2/3, -x+y+1/3, -z+1/3'
'x+1/3, y+2/3, z+2/3'
'-y+1/3, x-y+2/3, z+2/3'
'-x+y+1/3, -x+2/3, z+2/3'
'y+1/3, x+2/3, -z+2/3'
'x-y+1/3, -y+2/3, -z+2/3'
'-x+1/3, -x+y+2/3, -z+2/3'
'-x, -y, -z'
'y, -x+y, -z'
'x-y, x, -z'
'-y, -x, z'
'-x+y, y, z'
'x, x-y, z'
'-x+2/3, -y+1/3, -z+1/3'
'y+2/3, -x+y+1/3, -z+1/3'
'x-y+2/3, x+1/3, -z+1/3'
'-y+2/3, -x+1/3, z+1/3'
'-x+y+2/3, y+1/3, z+1/3'
'x+2/3, x-y+1/3, z+1/3'
'-x+1/3, -y+2/3, -z+2/3'
'y+1/3, -x+y+2/3, -z+2/3'
'x-y+1/3, x+2/3, -z+2/3'
'-y+1/3, -x+2/3, z+2/3'
'-x+y+1/3, y+2/3, z+2/3'
'x+1/3, x-y+2/3, z+2/3'

loop_
_atom_site_label
_atom_site_type_symbol
_atom_site_fract_x
_atom_site_fract_y
_atom_site_fract_z
_atom_site_U_iso_or_equiv
_atom_site_adp_type
_atom_site_occupancy
_atom_site_symmetry_multiplicity
_atom_site_calc_flag
_atom_site_refinement_flags
Sn1 Sn 0.0000 0.0000 0.0000 0.0130(4) Uani 0.690(19) 12 d SP
Mn1 Mn 0.0000 0.0000 0.0000 0.0130(4) Uani 0.310(19) 12 d SP
S1 S 0.3333 -0.3333 0.05650(9) 0.0171(8) Uani 1 6 d S
K1 K 0.6667 -0.6667 0.1664(8) 0.064(6) Uiso 0.204(10) 6 d SP
K2 K 0.8333 -0.3333 0.1667 0.042(9) Uiso 0.072(7) 4 d SP

loop_
_atom_site_aniso_label
_atom_site_aniso_U_11
_atom_site_aniso_U_22
_atom_site_aniso_U_33
_atom_site_aniso_U_23
_atom_site_aniso_U_13
_atom_site_aniso_U_12
Sn1 0.0090(5) 0.0090(5) 0.0211(6) 0.000 0.000 0.0045(2)
Mn1 0.0090(5) 0.0090(5) 0.0211(6) 0.000 0.000 0.0045(2)
S1 0.0149(9) 0.0149(9) 0.0215(13) 0.000 0.000 0.0074(5)

loop_
_atom_type_symbol
_atom_type_description
_atom_type_scat_dispersion_real
_atom_type_scat_dispersion_imag
_atom_type_scat_source
S S 0.1246 0.1234 'International Tables Vol C Tables 4.2.6.8 and 6.1.1.4'
K K 0.2009 0.2494 'International Tables Vol C Tables 4.2.6.8 and 6.1.1.4'
Mn Mn 0.3368 0.7283 'International Tables Vol C Tables 4.2.6.8 and 6.1.1.4'
Sn Sn -0.6537 1.4246 'International Tables Vol C Tables 4.2.6.8 and 6.1.1.4'

loop_
_geom_angle_atom_site_label_1
_geom_angle_atom_site_label_2
_geom_angle_atom_site_label_3
_geom_angle
_geom_angle_site_symmetry_1
_geom_angle_site_symmetry_3
S1 Sn1 S1 180.00(9) 19_655 1_455
S1 Sn1 S1 91.89(6) 19_655 19_545
S1 Sn1 S1 88.11(6) 1_455 19_545
S1 Sn1 S1 88.11(6) 19_655 1_565
S1 Sn1 S1 91.89(6) 1_455 1_565
S1 Sn1 S1 180.00(9) 19_545 1_565
S1 Sn1 S1 88.12(6) 19_655 .
S1 Sn1 S1 91.88(6) 1_455 .
S1 Sn1 S1 88.12(6) 19_545 .
S1 Sn1 S1 91.88(6) 1_565 .
S1 Sn1 S1 91.88(6) 19_655 19
S1 Sn1 S1 88.11(6) 1_455 19
S1 Sn1 S1 91.88(6) 19_545 19
S1 Sn1 S1 88.12(6) 1_565 19
S1 Sn1 S1 180.0 . 19
Sn1 S1 Mn1 91.88(6) . 1_655
Sn1 S1 Sn1 91.88(6) . 1_655
Mn1 S1 Sn1 0.0 1_655 1_655
Sn1 S1 Mn1 91.88(6) . 1_545
Mn1 S1 Mn1 91.88(6) 1_655 1_545
Sn1 S1 Mn1 91.88(6) 1_655 1_545
Sn1 S1 Sn1 91.88(6) . 1_545
Mn1 S1 Sn1 91.88(6) 1_655 1_545
Sn1 S1 Sn1 91.88(6) 1_655 1_545
Mn1 S1 Sn1 0.0 1_545 1_545
Sn1 S1 K2 117.75(3) . 3_655
Mn1 S1 K2 149.51(5) 1_655 3_655
Sn1 S1 K2 149.51(5) 1_655 3_655
Mn1 S1 K2 93.99(2) 1_545 3_655
Sn1 S1 K2 93.99(2) 1_545 3_655
Sn1 S1 K2 93.99(2) . 1_455
Mn1 S1 K2 149.51(5) 1_655 1_455
Sn1 S1 K2 149.51(5) 1_655 1_455
Mn1 S1 K2 117.75(3) 1_545 1_455
Sn1 S1 K2 117.75(3) 1_545 1_455
K2 S1 K2 31.99(2) 3_655 1_455
Sn1 S1 K2 93.99(2) . 2_545
Mn1 S1 K2 117.75(3) 1_655 2_545
Sn1 S1 K2 117.75(3) 1_655 2_545
Mn1 S1 K2 149.51(5) 1_545 2_545
Sn1 S1 K2 149.51(5) 1_545 2_545
K2 S1 K2 57.02(4) 3_655 2_545
K2 S1 K2 31.99(2) 1_455 2_545
Sn1 S1 K2 149.51(5) . 2_535
Mn1 S1 K2 117.75(3) 1_655 2_535
Sn1 S1 K2 117.75(3) 1_655 2_535
Mn1 S1 K2 93.99(2) 1_545 2_535
Sn1 S1 K2 93.99(2) 1_545 2_535
K2 S1 K2 31.99(2) 3_655 2_535
K2 S1 K2 57.02(4) 1_455 2_535
K2 S1 K2 66.89(5) 2_545 2_535
Sn1 S1 K2 117.75(3) . 3_765
Mn1 S1 K2 93.99(2) 1_655 3_765
Sn1 S1 K2 93.99(2) 1_655 3_765
Mn1 S1 K2 149.51(5) 1_545 3_765
Sn1 S1 K2 149.51(5) 1_545 3_765
K2 S1 K2 66.89(5) 3_655 3_765
K2 S1 K2 57.02(4) 1_455 3_765
K2 S1 K2 31.99(2) 2_545 3_765
K2 S1 K2 57.02(4) 2_535 3_765
Sn1 S1 K2 149.51(5) . .
Mn1 S1 K2 93.99(2) 1_655 .
Sn1 S1 K2 93.99(2) 1_655 .
Mn1 S1 K2 117.75(3) 1_545 .
Sn1 S1 K2 117.75(3) 1_545 .
K2 S1 K2 57.02(4) 3_655 .
K2 S1 K2 66.89(5) 1_455 .
K2 S1 K2 57.02(4) 2_545 .
K2 S1 K2 31.99(2) 2_535 .
K2 S1 K2 31.99(2) 3_765 .
K2 K1 K2 120.00(4) 2_535 3_755
K2 K1 K2 120.00(4) 2_535 .
K2 K1 K2 119.99(4) 3_755 .
K2 K1 K1 120.00(3) 2_535 25_635
K2 K1 K1 0.0 3_755 25_635
K2 K1 K1 119.99(3) . 25_635
K2 K1 K1 0.0 2_535 25_535
K2 K1 K1 120.00(3) 3_755 25_535
K2 K1 K1 119.99(3) . 25_535
K1 K1 K1 120.00(3) 25_635 25_535
K2 K1 K1 119.99(3) 2_535 25_645
K2 K1 K1 120.00(3) 3_755 25_645
K2 K1 K1 0.0 . 25_645
K1 K1 K1 120.00(3) 25_635 25_645
K1 K1 K1 119.99(3) 25_535 25_645
K2 K1 K2 19.108(11) 2_535 1_445
K2 K1 K2 100.892(11) 3_755 1_445
K2 K1 K2 139.10(3) . 1_445
K1 K1 K2 100.892(9) 25_635 1_445
K1 K1 K2 19.108(11) 25_535 1_445
K1 K1 K2 139.10(2) 25_645 1_445
K2 K1 K2 19.108(11) 2_535 3_655
K2 K1 K2 139.10(3) 3_755 3_655
K2 K1 K2 100.892(11) . 3_655
K1 K1 K2 139.10(2) 25_635 3_655
K1 K1 K2 19.108(10) 25_535 3_655
K1 K1 K2 100.892(9) 25_645 3_655
K2 K1 K2 38.213(1) 1_445 3_655
K2 K1 K2 100.893(11) 2_535 1_545
K2 K1 K2 19.108(11) 3_755 1_545
K2 K1 K2 139.10(3) . 1_545
K1 K1 K2 19.108(11) 25_635 1_545
K1 K1 K2 100.893(9) 25_535 1_545
K1 K1 K2 139.10(2) 25_645 1_545
K2 K1 K2 81.787(3) 1_445 1_545
K2 K1 K2 120.000(5) 3_655 1_545
K2 K1 K2 139.10(3) 2_535 2_635
K2 K1 K2 19.108(11) 3_755 2_635
K2 K1 K2 100.892(11) . 2_635
K1 K1 K2 19.108(10) 25_635 2_635
K1 K1 K2 139.10(2) 25_535 2_635
K1 K1 K2 100.892(9) 25_645 2_635
K2 K1 K2 120.000(5) 1_445 2_635
K2 K1 K2 158.212(16) 3_655 2_635
K2 K1 K2 38.213(1) 1_545 2_635
K2 K1 K2 100.892(11) 2_535 3_765
K2 K1 K2 139.10(3) 3_755 3_765
K2 K1 K2 19.108(11) . 3_765
K1 K1 K2 139.10(2) 25_635 3_765
K1 K1 K2 100.892(10) 25_535 3_765
K1 K1 K2 19.108(10) 25_645 3_765
K2 K1 K2 120.000(5) 1_445 3_765
K2 K1 K2 81.786(3) 3_655 3_765
K2 K1 K2 158.211(16) 1_545 3_765
K2 K1 K2 119.999(5) 2_635 3_765
K2 K1 K2 139.10(3) 2_535 2_645
K2 K1 K2 100.892(11) 3_755 2_645
K2 K1 K2 19.108(11) . 2_645
K1 K1 K2 100.892(10) 25_635 2_645
K1 K1 K2 139.10(2) 25_535 2_645
K1 K1 K2 19.108(10) 25_645 2_645
K2 K1 K2 158.211(16) 1_445 2_645
K2 K1 K2 119.999(5) 3_655 2_645
K2 K1 K2 119.999(6) 1_545 2_645
K2 K1 K2 81.786(3) 2_635 2_645
K2 K1 K2 38.213(1) 3_765 2_645
K1 K2 K1 180.0 . 25_645
K1 K2 K2 30.002(19) . 2_535
K1 K2 K2 149.997(19) 25_645 2_535
K1 K2 K2 30.003(19) . 3_755
K1 K2 K2 150.00(2) 25_645 3_755
K2 K2 K2 60.0 2_535 3_755
K1 K2 K2 149.998(19) . 3_765
K1 K2 K2 30.00(2) 25_645 3_765
K2 K2 K2 120.0 2_535 3_765
K2 K2 K2 180.0 3_755 3_765
K1 K2 K2 149.998(19) . 2_645
K1 K2 K2 30.003(19) 25_645 2_645
K2 K2 K2 180.0 2_535 2_645
K2 K2 K2 120.000(1) 3_755 2_645
K2 K2 K2 60.0 3_765 2_645
K1 K2 K1 40.90(2) . 25_635
K1 K2 K1 139.10(3) 25_645 25_635
K2 K2 K1 70.894(1) 2_535 25_635
K2 K2 K1 10.894(8) 3_755 25_635
K2 K2 K1 169.105(9) 3_765 25_635
K2 K2 K1 109.107(1) 2_645 25_635
K1 K2 K1 139.10(2) . 1_665
K1 K2 K1 40.90(2) 25_645 1_665
K2 K2 K1 169.106(8) 2_535 1_665
K2 K2 K1 109.107(1) 3_755 1_665
K2 K2 K1 70.893(1) 3_765 1_665
K2 K2 K1 10.894(8) 2_645 1_665
K1 K2 K1 98.214(2) 25_635 1_665
K1 K2 K1 40.90(2) . 25_535
K1 K2 K1 139.10(2) 25_645 25_535
K2 K2 K1 10.895(8) 2_535 25_535
K2 K2 K1 70.894(1) 3_755 25_535
K2 K2 K1 109.106(1) 3_765 25_535
K2 K2 K1 169.105(8) 2_645 25_535
K1 K2 K1 81.787(3) 25_635 25_535
K1 K2 K1 180.0 1_665 25_535
K1 K2 K1 139.10(2) . 1_565
K1 K2 K1 40.90(2) 25_645 1_565
K2 K2 K1 109.1 2_535 1_565
K2 K2 K1 169.106(7) 3_755 1_565
K2 K2 K1 10.895(8) 3_765 1_565
K2 K2 K1 70.894(1) 2_645 1_565
K1 K2 K1 180.0 25_635 1_565
K1 K2 K1 81.786(2) 1_665 1_565
K1 K2 K1 98.213(2) 25_535 1_565
K1 K2 K2 120.000(7) . 27_545
K1 K2 K2 60.001(6) 25_645 27_545
K2 K2 K2 150.0 2_535 27_545
K2 K2 K2 90.0 3_755 27_545
K2 K2 K2 90.0 3_765 27_545
K2 K2 K2 30.0 2_645 27_545
K1 K2 K2 79.1 25_635 27_545
K1 K2 K2 19.107(5) 1_665 27_545
K1 K2 K2 160.893(4) 25_535 27_545
K1 K2 K2 100.893(1) 1_565 27_545
K1 K2 K2 60.001(7) . 3_655
K1 K2 K2 119.999(6) 25_645 3_655
K2 K2 K2 30.0 2_535 3_655
K2 K2 K2 90.0 3_755 3_655
K2 K2 K2 90.0 3_765 3_655
K2 K2 K2 150.0 2_645 3_655
K1 K2 K2 100.9 25_635 3_655
K1 K2 K2 160.893(5) 1_665 3_655
K1 K2 K2 19.107(4) 25_535 3_655
K1 K2 K2 79.106(1) 1_565 3_655
K2 K2 K2 180.0 27_545 3_655

loop_
_geom_bond_atom_site_label_1
_geom_bond_atom_site_label_2
_geom_bond_distance
_geom_bond_site_symmetry_2
Sn1 S1 2.5721(13) 19_655
Sn1 S1 2.5721(13) 1_455
Sn1 S1 2.5721(13) 19_545
Sn1 S1 2.5721(13) 1_565
Sn1 S1 2.5721(13) .
Sn1 S1 2.5722(13) 19
S1 Mn1 2.5721(13) 1_655
S1 Sn1 2.5721(13) 1_655
S1 Mn1 2.5722(13) 1_545
S1 Sn1 2.5722(13) 1_545
S1 K2 3.354(2) 3_655
S1 K2 3.354(2) 1_455
S1 K2 3.354(2) 2_545
S1 K2 3.354(2) 2_535
S1 K2 3.354(2) 3_765
S1 K2 3.354(2) .
K1 K2 1.0672(2) 2_535
K1 K2 1.0672(2) 3_755
K1 K2 1.0672(2) .
K1 K1 2.1344(4) 25_635
K1 K1 2.1345(4) 25_535
K1 K1 2.1345(5) 25_645
K1 K2 2.8236(4) 1_445
K1 K2 2.8236(4) 3_655
K1 K2 2.8236(4) 1_545
K1 K2 2.8236(4) 2_635
K1 K2 2.8236(4) 3_765
K1 K2 2.8236(4) 2_645
K2 K1 1.0672(3) 25_645
K2 K2 1.8484(2) 2_535
K2 K2 1.8484(2) 3_755
K2 K2 1.8485(2) 3_765
K2 K2 1.8485(3) 2_645
K2 K1 2.8235(4) 25_635
K2 K1 2.8236(4) 1_665
K2 K1 2.8236(4) 25_535
K2 K1 2.8236(4) 1_565
K2 K2 3.2016(4) 27_545
K2 K2 3.2016(4) 3_655
